data_7709467
loop_
_publ_author_name
'Al-Riyahee, Ali A. A.'
'Horton, Peter N.'
'Coles, Simon J.'
'Berry, Colin'
'Horrocks, Paul D.'
'Pope, Simon J. A.'
'Amoroso, Angelo J.'

_publ_section_title
;
 &#x000D; N,N&#x2032;-Substituted thioureas and their metal complexes:
 syntheses, structures and electronic properties
;
_journal_name_full 'Dalton Transactions'
_journal_paper_doi 10.1039/D1DT04091J
_journal_year 2022
_chemical_formula_moiety 'C22 H28 Cl2 Cu N8 O2 S2'
_chemical_formula_sum 'C22 H28 Cl2 Cu N8 O2 S2'
_chemical_formula_weight 635.08
_space_group_crystal_system monoclinic
_space_group_IT_number 14
_space_group_name_Hall '-P 2ybc'
_space_group_name_H-M_alt 'P 1 21/c 1'
_atom_sites_solution_hydrogens mixed
_atom_sites_solution_primary iterative
_audit_creation_date 2016-05-26
_audit_creation_method
;
Olex2 1.2
(compiled 2016.02.19 svn.r3266 for OlexSys, GUI svn.r5155)
;
_audit_update_record
;
2021-05-07 deposited with the CCDC.	2022-01-31 downloaded from the CCDC.
;
_cell_angle_alpha 90
_cell_angle_beta 97.287(2)
_cell_angle_gamma 90
_cell_formula_units_Z 2
_cell_length_a 10.7026(8)
_cell_length_b 16.3850(11)
_cell_length_c 7.9196(5)
_cell_measurement_reflns_used 23214
_cell_measurement_temperature 100(2)
_cell_measurement_theta_max 27.5
_cell_measurement_theta_min 2.3
_cell_volume 1377.58(16)
_computing_cell_refinement 'CrystalClear-SM Expert 3.1 b27 (Rigaku, 2013)'
_computing_data_collection 'CrystalClear-SM Expert 3.1 b27 (Rigaku, 2013)'
_computing_data_reduction 'CrystalClear-SM Expert 3.1 b27 (Rigaku, 2013)'
_computing_molecular_graphics 'Olex2 (Dolomanov et al., 2009)'
_computing_publication_material 'Olex2 (Dolomanov et al., 2009)'
_computing_structure_refinement 'ShelXL (Sheldrick, 2015)'
_computing_structure_solution
;
Superflip (Palatinus & Chapuis, 2007;Palatinus & van der Lee, 2008;
Palatinus et al., 2012)
;
_diffrn_ambient_temperature 100(2)
_diffrn_detector 'CCD area detector'
_diffrn_detector_area_resol_mean 28.5714
_diffrn_detector_type 'Rigaku HG Saturn724+ (2x2 bin mode)'
_diffrn_measured_fraction_theta_full 0.996
_diffrn_measured_fraction_theta_max 0.994
_diffrn_measurement_details
;
scan:
	Number of images: 108
	           Slice: -31.0000 - 77.0000
	     Image width: 1.0000
	        Exp time: 70.0000
	   Rotation axis: Omega
	           Omega: 0.0000
	           Kappa: 72.0000
	             Phi: 30.0000
	             XTD: 39.8371
	          2theta: -12.9482
scan:
	Number of images: 93
	           Slice: -70.0000 - 23.0000
	     Image width: 1.0000
	        Exp time: 70.0000
	   Rotation axis: Omega
	           Omega: 0.0000
	           Kappa: -72.0000
	             Phi: -90.0000
	             XTD: 39.8371
	          2theta: -12.9482
scan:
	Number of images: 84
	           Slice: -61.0000 - 23.0000
	     Image width: 1.0000
	        Exp time: 70.0000
	   Rotation axis: Omega
	           Omega: 0.0000
	           Kappa: -72.0000
	             Phi: 90.0000
	             XTD: 39.8371
	          2theta: -12.9482
scan:
	Number of images: 66
	           Slice: -78.0000 - -12.0000
	     Image width: 1.0000
	        Exp time: 70.0000
	   Rotation axis: Omega
	           Omega: 0.0000
	           Kappa: 0.0000
	             Phi: 90.0000
	             XTD: 39.8371
	          2theta: -12.9482
scan:
	Number of images: 25
	           Slice: -71.0000 - -46.0000
	     Image width: 1.0000
	        Exp time: 70.0000
	   Rotation axis: Omega
	           Omega: 0.0000
	           Kappa: -36.0000
	             Phi: -180.0000
	             XTD: 39.8371
	          2theta: -12.9482
scan:
	Number of images: 126
	           Slice: -103.0000 - 23.0000
	     Image width: 1.0000
	        Exp time: 70.0000
	   Rotation axis: Omega
	           Omega: 0.0000
	           Kappa: -72.0000
	             Phi: 150.0000
	             XTD: 39.8371
	          2theta: -12.9482
scan:
	Number of images: 126
	           Slice: -76.0000 - 50.0000
	     Image width: 1.0000
	        Exp time: 70.0000
	   Rotation axis: Omega
	           Omega: 0.0000
	           Kappa: 0.0000
	             Phi: 150.0000
	             XTD: 39.8371
	          2theta: -12.9482
scan:
	Number of images: 26
	           Slice: -70.0000 - -44.0000
	     Image width: 1.0000
	        Exp time: 70.0000
	   Rotation axis: Omega
	           Omega: 0.0000
	           Kappa: -72.0000
	             Phi: -30.0000
	             XTD: 39.8371
	          2theta: -12.9482
;
_diffrn_measurement_device 'four-circle \k goniometer'
_diffrn_measurement_device_type
'Rigaku FRE+ equipped with HF Varimax confocal mirrors and an AFC12 goniometer and HG Saturn 724+ detector'
_diffrn_measurement_method 'profile data from \w-scans'
_diffrn_measurement_specimen_support 'MiTeGen MicroLoop'
_diffrn_orient_matrix_type d*Trek
_diffrn_orient_matrix_UB_11 0.108700
_diffrn_orient_matrix_UB_12 -0.063665
_diffrn_orient_matrix_UB_13 -0.018318
_diffrn_orient_matrix_UB_21 0.030006
_diffrn_orient_matrix_UB_22 0.052848
_diffrn_orient_matrix_UB_23 -0.005618
_diffrn_orient_matrix_UB_31 0.026146
_diffrn_orient_matrix_UB_32 -0.005241
_diffrn_orient_matrix_UB_33 0.090343
_diffrn_radiation_collimation 0.2
_diffrn_radiation_monochromator 'Confocal mirrors, HF Varimax'
_diffrn_radiation_probe x-ray
_diffrn_radiation_type MoK\a
_diffrn_radiation_wavelength 0.71075
_diffrn_reflns_av_R_equivalents 0.0958
_diffrn_reflns_av_unetI/netI 0.0441
_diffrn_reflns_Laue_measured_fraction_full 0.996
_diffrn_reflns_Laue_measured_fraction_max 0.994
_diffrn_reflns_limit_h_max 13
_diffrn_reflns_limit_h_min -13
_diffrn_reflns_limit_k_max 18
_diffrn_reflns_limit_k_min -21
_diffrn_reflns_limit_l_max 10
_diffrn_reflns_limit_l_min -10
_diffrn_reflns_number 20899
_diffrn_reflns_point_group_measured_fraction_full 0.996
_diffrn_reflns_point_group_measured_fraction_max 0.994
_diffrn_reflns_theta_full 25.242
_diffrn_reflns_theta_max 27.537
_diffrn_reflns_theta_min 2.286
_diffrn_source 'Rotating Anode'
_diffrn_source_current 55.0
_diffrn_source_power 2.475
_diffrn_source_target Mo
_diffrn_source_type 'Rigaku FRE+'
_diffrn_source_voltage 45.0
_exptl_absorpt_coefficient_mu 1.175
_exptl_absorpt_correction_T_max 1.000
_exptl_absorpt_correction_T_min 0.709
_exptl_absorpt_correction_type multi-scan
_exptl_absorpt_process_details
;
CrystalClear-SM Expert 3.1 b27 (Rigaku, 2013)
;
_exptl_crystal_colour 'Dark Orange'
_exptl_crystal_density_diffrn 1.531
_exptl_crystal_description Plate
_exptl_crystal_F_000 654
_exptl_crystal_size_max 0.08
_exptl_crystal_size_mid 0.06
_exptl_crystal_size_min 0.01
_refine_diff_density_max 1.519
_refine_diff_density_min -0.671
_refine_diff_density_rms 0.165
_refine_ls_extinction_method none
_refine_ls_goodness_of_fit_ref 1.025
_refine_ls_hydrogen_treatment mixed
_refine_ls_matrix_type full
_refine_ls_number_parameters 180
_refine_ls_number_reflns 3166
_refine_ls_number_restraints 0
_refine_ls_restrained_S_all 1.025
_refine_ls_R_factor_all 0.0651
_refine_ls_R_factor_gt 0.0619
_refine_ls_shift/su_max 0.000
_refine_ls_shift/su_mean 0.000
_refine_ls_structure_factor_coef Fsqd
_refine_ls_weighting_details 'w=1/[\s^2^(Fo^2^)+(0.1300P)^2^+0.3914P] where P=(Fo^2^+2Fc^2^)/3'
_refine_ls_weighting_scheme calc
_refine_ls_wR_factor_gt 0.1616
_refine_ls_wR_factor_ref 0.1671
_reflns_Friedel_coverage 0.000
_reflns_number_gt 2867
_reflns_number_total 3166
_reflns_threshold_expression 'I > 2\s(I)'
_cod_data_source_file d1dt04091j2.cif
_cod_data_source_block 19_2014ncs0802
_cod_depositor_comments
;
The following automatic conversions were performed:

data item '_exptl_absorpt_correction_type' value 'Multi-scan' was
changed to 'multi-scan' in accordance with the
/home/data/users/saulius/crontab/automatic-downloads/rss-feeds/RSC/lib/dictionaries/cif_core.dic
dictionary named 'cif_core.dic' version 2.4.2 last updated on
2011-04-26.

Automatic conversion script
Id: cif_fix_values 7556 2019-12-06 15:28:31Z antanas 
;
_cod_database_code 7709467
_shelx_space_group_comment
;
The symmetry employed for this shelxl refinement is uniquely defined
by the following loop, which should always be used as a source of
symmetry information in preference to the above space-group names.
They are only intended as comments.
;
_shelx_estimated_absorpt_t_max 0.988
_shelx_estimated_absorpt_t_min 0.912
_olex2_refinement_description
;
1. Fixed Uiso
 At 1.2 times of:
  All C(H) groups
 At 1.5 times of:
  All C(H,H,H) groups
2.a Aromatic/amide H refined with riding coordinates:
 C3(H3), C4(H4), C5(H5)
2.b Idealised Me refined as rotating group:
 C9(H9A,H9B,H9C), C10(H10A,H10B,H10C), C11(H11A,H11B,H11C)
;
_shelx_shelxl_version_number 2014/7
_olex2_submission_special_instructions 'No special instructions were received'

loop_
_space_group_symop_operation_xyz
'x, y, z'
'-x, y+1/2, -z+1/2'
'-x, -y, -z'
'x, -y-1/2, z-1/2'

loop_
_atom_site_label
_atom_site_type_symbol
_atom_site_fract_x
_atom_site_fract_y
_atom_site_fract_z
_atom_site_U_iso_or_equiv
_atom_site_adp_type
_atom_site_occupancy
_atom_site_site_symmetry_order
_atom_site_calc_flag
_atom_site_refinement_flags_posn
_atom_site_refinement_flags_adp
_atom_site_refinement_flags_occupancy
_atom_site_disorder_assembly
_atom_site_disorder_group
Cl1 Cl 0.85569(6) 0.47746(4) 0.26292(8) 0.0294(2) Uani 1 1 d . . . . .
Cu1 Cu 1.0000 0.5000 0.5000 0.02305(19) Uani 1 2 d S T P . .
C1 C 0.8989(2) 0.35279(14) 0.6177(3) 0.0247(5) Uani 1 1 d . . . . .
C2 C 1.0758(2) 0.32411(14) 0.5026(3) 0.0243(5) Uani 1 1 d . . . . .
C3 C 1.1823(2) 0.33772(15) 0.4247(3) 0.0274(5) Uani 1 1 d . . . . .
H3 H 1.2102 0.3915 0.4047 0.033 Uiso 1 1 calc R . . . .
C4 C 1.2476(2) 0.26939(17) 0.3766(3) 0.0290(5) Uani 1 1 d . . . . .
H4 H 1.3211 0.2765 0.3226 0.035 Uiso 1 1 calc R . . . .
C5 C 1.2058(2) 0.19102(16) 0.4072(3) 0.0289(5) Uani 1 1 d . . . . .
H5 H 1.2507 0.1451 0.3735 0.035 Uiso 1 1 calc R . . . .
C6 C 1.0981(2) 0.17954(15) 0.4872(3) 0.0267(5) Uani 1 1 d . . . . .
C7 C 0.7197(2) 0.35376(15) 0.7262(3) 0.0267(5) Uani 1 1 d . . . . .
C8 C 0.6023(2) 0.39384(16) 0.7784(3) 0.0298(5) Uani 1 1 d . . . . .
C9 C 0.5739(3) 0.3567(2) 0.9490(4) 0.0435(7) Uani 1 1 d . . . . .
H9A H 0.4937 0.3781 0.9773 0.065 Uiso 1 1 calc GR . . . .
H9B H 0.6415 0.3713 1.0393 0.065 Uiso 1 1 calc GR . . . .
H9C H 0.5687 0.2972 0.9385 0.065 Uiso 1 1 calc GR . . . .
C10 C 0.6183(3) 0.4858(2) 0.7980(5) 0.0471(8) Uani 1 1 d . . . . .
H10A H 0.6345 0.5096 0.6893 0.071 Uiso 1 1 calc GR . . . .
H10B H 0.6894 0.4976 0.8853 0.071 Uiso 1 1 calc GR . . . .
H10C H 0.5412 0.5096 0.8321 0.071 Uiso 1 1 calc GR . . . .
C11 C 0.4941(3) 0.3739(2) 0.6385(4) 0.0464(8) Uani 1 1 d . . . . .
H11A H 0.4804 0.3148 0.6339 0.070 Uiso 1 1 calc GR . . . .
H11B H 0.5155 0.3931 0.5286 0.070 Uiso 1 1 calc GR . . . .
H11C H 0.4171 0.4012 0.6638 0.070 Uiso 1 1 calc GR . . . .
N1 N 0.80969(18) 0.39965(12) 0.6693(3) 0.0265(4) Uani 1 1 d . . . . .
N2 N 0.99708(18) 0.38296(12) 0.5518(3) 0.0251(4) Uani 1 1 d . . . . .
N3 N 1.03772(19) 0.24704(11) 0.5365(2) 0.0238(4) Uani 1 1 d . . . . .
N4 N 1.0524(2) 0.10533(14) 0.5201(3) 0.0308(5) Uani 1 1 d . . . . .
O1 O 0.72844(16) 0.27627(11) 0.7299(2) 0.0282(4) Uani 1 1 d . . . . .
S1 S 0.88980(5) 0.24614(3) 0.63228(7) 0.0250(2) Uani 1 1 d . . . . .
H4A H 0.993(3) 0.097(2) 0.575(4) 0.030(8) Uiso 1 1 d . . . . .
H4B H 1.082(3) 0.072(2) 0.468(4) 0.038(9) Uiso 1 1 d . . . . .

loop_
_atom_site_aniso_label
_atom_site_aniso_U_11
_atom_site_aniso_U_22
_atom_site_aniso_U_33
_atom_site_aniso_U_23
_atom_site_aniso_U_13
_atom_site_aniso_U_12
Cl1 0.0388(4) 0.0183(3) 0.0298(3) 0.0014(2) -0.0012(3) -0.0035(2)
Cu1 0.0289(3) 0.0122(3) 0.0278(3) 0.00056(13) 0.00264(19) -0.00059(12)
C1 0.0321(11) 0.0149(11) 0.0254(11) -0.0004(9) -0.0034(9) -0.0016(8)
C2 0.0309(11) 0.0152(11) 0.0249(11) -0.0007(8) -0.0034(9) -0.0002(8)
C3 0.0299(11) 0.0210(11) 0.0301(11) 0.0000(9) -0.0011(9) -0.0013(9)
C4 0.0325(12) 0.0256(12) 0.0276(11) -0.0031(9) -0.0006(9) 0.0002(9)
C5 0.0353(12) 0.0211(12) 0.0293(12) -0.0027(9) 0.0003(9) 0.0031(9)
C6 0.0342(12) 0.0185(11) 0.0254(11) 0.0000(9) -0.0042(9) 0.0009(9)
C7 0.0315(11) 0.0199(11) 0.0277(11) 0.0009(9) -0.0007(9) -0.0016(9)
C8 0.0306(11) 0.0223(12) 0.0358(12) 0.0003(10) 0.0016(10) 0.0016(9)
C9 0.0473(15) 0.0389(16) 0.0467(16) 0.0060(13) 0.0150(13) 0.0093(13)
C10 0.0422(16) 0.0248(13) 0.078(2) -0.0080(15) 0.0230(16) 0.0010(12)
C11 0.0378(14) 0.055(2) 0.0441(16) -0.0066(14) -0.0039(12) 0.0088(13)
N1 0.0303(10) 0.0178(10) 0.0310(10) 0.0014(8) 0.0027(8) 0.0006(7)
N2 0.0286(10) 0.0167(10) 0.0291(10) 0.0005(8) 0.0003(7) -0.0005(7)
N3 0.0304(10) 0.0153(10) 0.0244(10) 0.0001(7) -0.0019(8) 0.0002(7)
N4 0.0429(13) 0.0150(10) 0.0348(11) -0.0017(9) 0.0062(10) 0.0020(9)
O1 0.0334(9) 0.0181(8) 0.0335(9) 0.0007(7) 0.0053(7) -0.0026(6)
S1 0.0329(4) 0.0140(3) 0.0272(3) 0.0006(2) 0.0004(2) -0.00219(19)

loop_
_atom_type_symbol
_atom_type_description
_atom_type_scat_dispersion_real
_atom_type_scat_dispersion_imag
_atom_type_scat_source
C C 0.0033 0.0016 'International Tables Vol C Tables 4.2.6.8 and 6.1.1.4'
H H 0.0000 0.0000 'International Tables Vol C Tables 4.2.6.8 and 6.1.1.4'
Cl Cl 0.1484 0.1585 'International Tables Vol C Tables 4.2.6.8 and 6.1.1.4'
Cu Cu 0.3201 1.2651 'International Tables Vol C Tables 4.2.6.8 and 6.1.1.4'
N N 0.0061 0.0033 'International Tables Vol C Tables 4.2.6.8 and 6.1.1.4'
O O 0.0106 0.0060 'International Tables Vol C Tables 4.2.6.8 and 6.1.1.4'
S S 0.1246 0.1234 'International Tables Vol C Tables 4.2.6.8 and 6.1.1.4'

loop_
_geom_angle_atom_site_label_1
_geom_angle_atom_site_label_2
_geom_angle_atom_site_label_3
_geom_angle
_geom_angle_site_symmetry_1
_geom_angle_site_symmetry_3
_geom_angle_publ_flag
Cl1 Cu1 Cl1 180.00(2) . 3_766 ?
N2 Cu1 Cl1 89.25(6) . . ?
N2 Cu1 Cl1 90.75(6) . 3_766 ?
N2 Cu1 Cl1 89.25(6) 3_766 3_766 ?
N2 Cu1 Cl1 90.75(6) 3_766 . ?
N2 Cu1 N2 180.0 . 3_766 ?
N1 C1 S1 120.44(19) . . ?
N2 C1 N1 122.8(2) . . ?
N2 C1 S1 116.78(19) . . ?
N2 C2 C3 125.9(2) . . ?
N3 C2 C3 121.4(2) . . ?
N3 C2 N2 112.7(2) . . ?
C2 C3 H3 121.3 . . ?
C2 C3 C4 117.5(2) . . ?
C4 C3 H3 121.3 . . ?
C3 C4 H4 119.7 . . ?
C5 C4 C3 120.6(2) . . ?
C5 C4 H4 119.7 . . ?
C4 C5 H5 119.8 . . ?
C4 C5 C6 120.4(2) . . ?
C6 C5 H5 119.8 . . ?
N3 C6 C5 118.0(2) . . ?
N4 C6 C5 123.4(2) . . ?
N4 C6 N3 118.6(2) . . ?
N1 C7 C8 120.1(2) . . ?
O1 C7 C8 119.0(2) . . ?
O1 C7 N1 120.8(2) . . ?
C7 C8 C9 109.2(2) . . ?
C7 C8 C10 111.7(2) . . ?
C7 C8 C11 106.6(2) . . ?
C10 C8 C9 109.4(3) . . ?
C10 C8 C11 110.4(3) . . ?
C11 C8 C9 109.5(2) . . ?
C8 C9 H9A 109.5 . . ?
C8 C9 H9B 109.5 . . ?
C8 C9 H9C 109.5 . . ?
H9A C9 H9B 109.5 . . ?
H9A C9 H9C 109.5 . . ?
H9B C9 H9C 109.5 . . ?
C8 C10 H10A 109.5 . . ?
C8 C10 H10B 109.5 . . ?
C8 C10 H10C 109.5 . . ?
H10A C10 H10B 109.5 . . ?
H10A C10 H10C 109.5 . . ?
H10B C10 H10C 109.5 . . ?
C8 C11 H11A 109.5 . . ?
C8 C11 H11B 109.5 . . ?
C8 C11 H11C 109.5 . . ?
H11A C11 H11B 109.5 . . ?
H11A C11 H11C 109.5 . . ?
H11B C11 H11C 109.5 . . ?
C1 N1 C7 110.7(2) . . ?
C1 N2 Cu1 118.75(17) . . ?
C1 N2 C2 113.3(2) . . ?
C2 N2 Cu1 127.02(17) . . ?
C2 N3 S1 112.51(16) . . ?
C6 N3 C2 122.0(2) . . ?
C6 N3 S1 125.15(17) . . ?
C6 N4 H4A 125(2) . . ?
C6 N4 H4B 110(3) . . ?
H4A N4 H4B 124(4) . . ?
C7 O1 S1 107.19(15) . . ?
C1 S1 N3 84.66(10) . . ?
C1 S1 O1 80.84(10) . . ?
N3 S1 O1 165.48(8) . . ?

loop_
_geom_bond_atom_site_label_1
_geom_bond_atom_site_label_2
_geom_bond_distance
_geom_bond_site_symmetry_2
_geom_bond_publ_flag
Cl1 Cu1 2.3047(6) . ?
Cu1 Cl1 2.3047(6) 3_766 ?
Cu1 N2 1.962(2) 3_766 ?
Cu1 N2 1.962(2) . ?
C1 N1 1.330(3) . ?
C1 N2 1.326(3) . ?
C1 S1 1.755(2) . ?
C2 C3 1.381(4) . ?
C2 N2 1.369(3) . ?
C2 N3 1.364(3) . ?
C3 H3 0.9500 . ?
C3 C4 1.398(4) . ?
C4 H4 0.9500 . ?
C4 C5 1.391(4) . ?
C5 H5 0.9500 . ?
C5 C6 1.396(4) . ?
C6 N3 1.363(3) . ?
C6 N4 1.349(3) . ?
C7 C8 1.521(3) . ?
C7 N1 1.344(3) . ?
C7 O1 1.273(3) . ?
C8 C9 1.546(4) . ?
C8 C10 1.523(4) . ?
C8 C11 1.533(4) . ?
C9 H9A 0.9800 . ?
C9 H9B 0.9800 . ?
C9 H9C 0.9800 . ?
C10 H10A 0.9800 . ?
C10 H10B 0.9800 . ?
C10 H10C 0.9800 . ?
C11 H11A 0.9800 . ?
C11 H11B 0.9800 . ?
C11 H11C 0.9800 . ?
N3 S1 1.840(2) . ?
N4 H4A 0.83(3) . ?
N4 H4B 0.78(4) . ?
O1 S1 2.0403(19) . ?

loop_
_geom_hbond_atom_site_label_D
_geom_hbond_atom_site_label_H
_geom_hbond_atom_site_label_A
_geom_hbond_distance_DH
_geom_hbond_distance_HA
_geom_hbond_distance_DA
_geom_hbond_angle_DHA
_geom_hbond_site_symmetry_A
N4 H4A Cl1 0.83(3) 2.53(4) 3.316(3) 158(3) 4_566
N4 H4B Cl1 0.78(4) 2.54(4) 3.308(3) 166(3) 2_745

loop_
_geom_torsion_atom_site_label_1
_geom_torsion_atom_site_label_2
_geom_torsion_atom_site_label_3
_geom_torsion_atom_site_label_4
_geom_torsion
_geom_torsion_site_symmetry_1
_geom_torsion_site_symmetry_2
_geom_torsion_site_symmetry_3
_geom_torsion_site_symmetry_4
_geom_torsion_publ_flag
C2 C3 C4 C5 -0.1(3) . . . . ?
C2 N3 S1 C1 -0.90(16) . . . . ?
C2 N3 S1 O1 2.4(4) . . . . ?
C3 C2 N2 Cu1 8.6(3) . . . . ?
C3 C2 N2 C1 177.5(2) . . . . ?
C3 C2 N3 C6 -3.7(3) . . . . ?
C3 C2 N3 S1 -177.60(17) . . . . ?
C3 C4 C5 C6 -0.3(3) . . . . ?
C4 C5 C6 N3 -1.2(3) . . . . ?
C4 C5 C6 N4 179.8(2) . . . . ?
C5 C6 N3 C2 3.2(3) . . . . ?
C5 C6 N3 S1 176.27(16) . . . . ?
C6 N3 S1 C1 -174.6(2) . . . . ?
C6 N3 S1 O1 -171.3(3) . . . . ?
C8 C7 N1 C1 -175.0(2) . . . . ?
C8 C7 O1 S1 175.13(16) . . . . ?
N1 C1 N2 Cu1 -8.4(3) . . . . ?
N1 C1 N2 C2 -178.3(2) . . . . ?
N1 C1 S1 N3 179.22(19) . . . . ?
N1 C1 S1 O1 0.06(18) . . . . ?
N1 C7 C8 C9 -134.9(2) . . . . ?
N1 C7 C8 C10 -13.8(3) . . . . ?
N1 C7 C8 C11 106.9(3) . . . . ?
N1 C7 O1 S1 -1.7(3) . . . . ?
N2 C1 N1 C7 178.3(2) . . . . ?
N2 C1 S1 N3 -0.03(18) . . . . ?
N2 C1 S1 O1 -179.19(18) . . . . ?
N2 C2 C3 C4 -177.0(2) . . . . ?
N2 C2 N3 C6 175.50(19) . . . . ?
N2 C2 N3 S1 1.6(2) . . . . ?
N3 C2 C3 C4 2.1(3) . . . . ?
N3 C2 N2 Cu1 -170.58(15) . . . . ?
N3 C2 N2 C1 -1.7(3) . . . . ?
N4 C6 N3 C2 -177.7(2) . . . . ?
N4 C6 N3 S1 -4.7(3) . . . . ?
O1 C7 C8 C9 48.3(3) . . . . ?
O1 C7 C8 C10 169.4(3) . . . . ?
O1 C7 C8 C11 -69.9(3) . . . . ?
O1 C7 N1 C1 1.8(3) . . . . ?
S1 C1 N1 C7 -0.9(3) . . . . ?
S1 C1 N2 Cu1 170.88(11) . . . . ?
S1 C1 N2 C2 1.0(3) . . . . ?
